data_1530916
loop_
_publ_author_name
'Tsurumi, T.'
'Udagawa, S.'
'Ikawa, H.'
'Nishimura, T.'
'Urabe, K.'

_publ_section_title
;
 Crystal structure and charge compensation mechanism of beta prime prime
 -alumina type R+ -gallate (R=K+, (N H4)+)
;
_journal_name_full 'Journal of Solid State Chemistry'
_journal_page_first 154
_journal_page_last 163
_journal_volume 71
_journal_year 1987
_chemical_formula_sum 'Ga10.82 K1.52 Na0.18 O17'
_chemical_name_systematic 'K1.52 Na.18 Ga10.82 O17'
_space_group_IT_number 166
_symmetry_space_group_name_Hall '-R 3 2"'
_symmetry_space_group_name_H-M 'R -3 m :H'
_cell_angle_alpha 90
_cell_angle_beta 90
_cell_angle_gamma 120
_cell_formula_units_Z 3
_cell_length_a 5.856
_cell_length_b 5.856
_cell_length_c 35.34
_cell_volume 1049.541
_citation_journal_id_ASTM JSSCBI
_cod_data_source_file Tsurumi_JSSCBI_1987_1494.cif
_cod_data_source_block Ga10.82K1.52Na0.18O17
_cod_database_code 1530916

loop_
_symmetry_equiv_pos_as_xyz
x,y,z
-y,x-y,z
-x+y,-x,z
y,x,-z
-x,-x+y,-z
x-y,-y,-z
-x,-y,-z
y,-x+y,-z
x-y,x,-z
-y,-x,z
x,x-y,z
-x+y,y,z
x+2/3,y+1/3,z+1/3
-y+2/3,x-y+1/3,z+1/3
-x+y+2/3,-x+1/3,z+1/3
y+2/3,x+1/3,-z+1/3
-x+2/3,-x+y+1/3,-z+1/3
x-y+2/3,-y+1/3,-z+1/3
-x+2/3,-y+1/3,-z+1/3
y+2/3,-x+y+1/3,-z+1/3
x-y+2/3,x+1/3,-z+1/3
-y+2/3,-x+1/3,z+1/3
x+2/3,x-y+1/3,z+1/3
-x+y+2/3,y+1/3,z+1/3
x+1/3,y+2/3,z+2/3
-y+1/3,x-y+2/3,z+2/3
-x+y+1/3,-x+2/3,z+2/3
y+1/3,x+2/3,-z+2/3
-x+1/3,-x+y+2/3,-z+2/3
x-y+1/3,-y+2/3,-z+2/3
-x+1/3,-y+2/3,-z+2/3
y+1/3,-x+y+2/3,-z+2/3
x-y+1/3,x+2/3,-z+2/3
-y+1/3,-x+2/3,z+2/3
x+1/3,x-y+2/3,z+2/3
-x+y+1/3,y+2/3,z+2/3

loop_
_atom_site_label
_atom_site_type_symbol
_atom_site_fract_x
_atom_site_fract_y
_atom_site_fract_z
_atom_site_occupancy
_atom_site_U_iso_or_equiv
O1 O-2 0.1557 -0.1557 0.0339 1 0.0
Ga2 Ga+2 0 0 0.34976 0.91 0.0
Ga1 Ga+2 0.1678 -0.1678 -0.07036 1 0.0
O3 O-2 0 0 0.2962 1 0.0
Ga4 Ga+2 0 0 0 1 0.0
Na1 Na+1 0 0 0.34976 0.09 0.0
O4 O-2 0 0 0.0948 1 0.0
O2 O-2 0.163 -0.163 0.236 1 0.0
O5 O-2 0 0 0.5 1 0.0
Ga3 Ga+2 0 0 0.44966 1 0.0
K1 K+1 0 0 0.1712 0.55 0.0
K2 K+1 0.5961 -0.5961 0.4976 0.07 0.0
